data_1563733
loop_
_publ_author_name
'Wang, Dong'
'Tang, Kaibin'
'Liang, Zhenhua'
'Zheng, Huagui'

_publ_section_title
;
 Synthesis, crystal structure, and photocatalytic activity of the new
 three-layer aurivillius phases, Bi2ASrTi2TaO12 (A=Bi, La)
;
_journal_issue 2
_journal_name_full 'Journal of Solid State Chemistry'
_journal_page_first 361
_journal_page_last 366
_journal_paper_doi 10.1016/j.jssc.2009.11.018
_journal_volume 183
_journal_year 2010
_chemical_formula_sum 'Bi2 La O12 Sr Ta Ti2'
_chemical_formula_weight 1113.23
_space_group_IT_number 139
_space_group_name_Hall '-I 4 2'
_space_group_name_H-M_alt 'I 4/m m m'
_symmetry_cell_setting tetragonal
_symmetry_space_group_name_Hall '-I 4 2'
_symmetry_space_group_name_H-M 'I 4/m m m'
_cell_angle_alpha 90.00000
_cell_angle_beta 90.00000
_cell_angle_gamma 90.00000
_cell_formula_units_Z 2
_cell_length_a 3.8623(3)
_cell_length_b 3.8623(3)
_cell_length_c 33.050(3)
_cell_measurement_temperature 298(2)
_cell_volume 493.02(7)
_computing_structure_refinement FULLPROF
_diffrn_ambient_temperature 298(2)
_diffrn_radiation_type X-ray
_diffrn_source 'rotating-anode X-ray tube'
_pd_char_colour white
_pd_char_particle_morphology 'flat powder'
_pd_instr_location ' ?'
_pd_meas_2theta_range_inc 0.017000
_pd_meas_2theta_range_max 119.99600
_pd_meas_2theta_range_min 5.00800
_pd_meas_number_of_points 6765
_pd_meas_scan_method cont
_pd_proc_2theta_range_inc 0.017000
_pd_proc_2theta_range_max 119.9686
_pd_proc_2theta_range_min 4.9806
_pd_proc_ls_pref_orient_corr ' ?'
_pd_proc_ls_prof_R_factor 3.7627
_pd_proc_ls_prof_wR_expected 2.0487
_pd_proc_ls_prof_wR_factor 5.2841
_pd_proc_wavelength 1.540560
_pd_spec_mounting ' ?'
_pd_spec_mount_mode reflection
_pd_spec_shape flat_sheet
_pd_spec_size_axial 25
_pd_spec_size_equat 25
_pd_spec_size_thick 1
_refine_ls_number_parameters 27
_refine_ls_number_reflns 385
_refine_ls_number_restraints 0
_refine_ls_R_I_factor 4.2581
_cod_data_source_file JSSC-2010-183-361.cif
_cod_data_source_block 1
_cod_depositor_comments
;
The following automatic conversions were performed:

data item '_symmetry_cell_setting' value 'Tetragonal' was changed to
'tetragonal' in accordance with the built-in table derived from the
CIF Core dictionary named 'cif_core.dic' version 2.4.5 last updated
on 2014-11-21.

Automatic conversion script
Id: cif_fix_values 8369 2020-08-20 11:38:08Z andrius 
;
_cod_original_sg_symbol_H-M 'I 4/M M M'
_cod_database_code 1563733
_pd_proc_ls_prof_cr_factor 12.8608
_pd_proc_ls_prof_cwr_factor 12.3101
_pd_proc_ls_prof_cwr_expected 4.7728
_pd_proc_ls_prof_chi2 6.6524
_pd_proc_ls_prof_echi2 6.6524

loop_
_symmetry_equiv_pos_as_xyz
x,y,z
-y,x,z
-x,-y,z
y,-x,z
-x,y,z
y,x,z
x,-y,z
-y,-x,z
-x,-y,-z
y,-x,-z
x,y,-z
-y,x,-z
x,-y,-z
-y,-x,-z
-x,y,-z
y,x,-z
x+1/2,y+1/2,z+1/2
-y+1/2,x+1/2,z+1/2
-x+1/2,-y+1/2,z+1/2
y+1/2,-x+1/2,z+1/2
-x+1/2,y+1/2,z+1/2
y+1/2,x+1/2,z+1/2
x+1/2,-y+1/2,z+1/2
-y+1/2,-x+1/2,z+1/2
-x+1/2,-y+1/2,-z+1/2
y+1/2,-x+1/2,-z+1/2
x+1/2,y+1/2,-z+1/2
-y+1/2,x+1/2,-z+1/2
x+1/2,-y+1/2,-z+1/2
-y+1/2,-x+1/2,-z+1/2
-x+1/2,y+1/2,-z+1/2
y+1/2,x+1/2,-z+1/2

loop_
_atom_site_label
_atom_site_fract_x
_atom_site_fract_y
_atom_site_fract_z
_atom_site_U_iso_or_equiv
_atom_site_occupancy
_atom_site_adp_type
_atom_site_type_symbol
BI1 0.50000 0.50000 0.21337(6) 0.0139(6) 0.815(7) Uiso BI+3
SR1 0.50000 0.50000 0.1937(5) 0.0139(6) 0.124(5) Uiso SR+2
LA1 0.50000 0.50000 0.1937(5) 0.0139(6) 0.059(8) Uiso LA+3
BI2 0.50000 0.50000 0.06446(6) 0.0324(10) 0.184(3) Uiso BI+3
SR2 0.50000 0.50000 0.06446(6) 0.0324(10) 0.375(5) Uiso SR+2
LA2 0.50000 0.50000 0.06446(6) 0.0324(10) 0.440(2) Uiso LA+3
TI1 0.00000 0.00000 0.00000 0.0009(19) 0.827(8) Uiso TI+4
TA1 0.00000 0.00000 0.00000 0.0009(19) 0.172(2) Uiso TA+5
TI2 0.00000 0.00000 0.12704(6) 0.0051(8) 0.586(1) Uiso TI+4
TA2 0.00000 0.00000 0.12704(6) 0.0051(8) 0.413(9) Uiso TA+5
O1 0.407(5) 0.00000 0.50000 0.0204(20) 0.50000 Uiso O-2
O2 0.50000 0.00000 0.25000 0.0204(20) 1.00000 Uiso O-2
O3 0.50000 0.50000 0.4448(3) 0.0204(20) 1.00000 Uiso O-2
O4 0.50000 0.50000 0.3244(4) 0.0204(20) 1.00000 Uiso O-2
O5 0.50000 0.00000 0.1167(3) 0.0204(20) 1.00000 Uiso O-2

loop_
_atom_type_symbol
_atom_type_scat_Cromer_Mann_a1
_atom_type_scat_Cromer_Mann_b1
_atom_type_scat_Cromer_Mann_a2
_atom_type_scat_Cromer_Mann_b2
_atom_type_scat_Cromer_Mann_a3
_atom_type_scat_Cromer_Mann_b3
_atom_type_scat_Cromer_Mann_a4
_atom_type_scat_Cromer_Mann_b4
_atom_type_scat_Cromer_Mann_c
_atom_type_scat_dispersion_real
_atom_type_scat_dispersion_imag
_atom_type_scat_source
bi+3 21.80530 1.23560 19.50260 6.24149 19.10530 0.47000 7.10295 20.31850 12.47110 -4.77600 8.93000 International_Tables_for_Crystallography_Vol.C(1991)_Tables_6.1.1.4_and_6.1.1.5
sr+2 18.08740 1.49070 8.13730 12.69630 2.56540 24.56510 -34.19300 -0.01380 41.40250 -0.46500 1.82000 International_Tables_for_Crystallography_Vol.C(1991)_Tables_6.1.1.4_and_6.1.1.5
la+3 20.24890 2.92070 19.37630 0.25070 11.63230 17.82110 0.33605 54.94530 2.40860 -1.71600 9.03600 International_Tables_for_Crystallography_Vol.C(1991)_Tables_6.1.1.4_and_6.1.1.5
ti+4 19.51140 0.17885 8.23473 6.67018 2.01341 -0.29263 1.52080 12.94640 -13.28000 0.18900 1.80700 International_Tables_for_Crystallography_Vol.C(1991)_Tables_6.1.1.4_and_6.1.1.5
ta+5 29.15870 1.50711 18.84070 0.11674 12.82680 6.31524 5.38695 12.42440 1.78555 -6.35100 5.27100 International_Tables_for_Crystallography_Vol.C(1991)_Tables_6.1.1.4_and_6.1.1.5
o-2 4.75800 7.83100 3.63700 30.05000 0.00000 0.00000 0.00000 0.00000 1.59400 0.04700 0.03200 International_Tables_for_Crystallography_Vol.C(1991)_Tables_6.1.1.4_and_6.1.1.5
